data_7210330
loop_
_publ_author_name
'Lin, Zhengguo'
'Chen, Baokuan'
'Feng, Xiao'
'Wang, Bo'
'Chi, Yingnan'
'Fan, Yanxuan'
'Yang, Xinhang'
'Huang, Xianqiang'
'Hu, Changwen'

_publ_section_title
;
 Two chiral multinuclear palladium(ii) complexes comprising alternately
 arranged isomerous hexanuclear clusters
;
_journal_issue 33
_journal_name_full CrystEngComm
_journal_page_first 6461
_journal_paper_doi 10.1039/c3ce40773j
_journal_volume 15
_journal_year 2013
_chemical_absolute_configuration ad
_chemical_formula_sum 'C24 H70 Cl2 N8 O28 Pd6 S8'
_chemical_formula_weight 1884.79
_chemical_name_systematic
; 
 ? 
;
_space_group_IT_number 90
_symmetry_cell_setting tetragonal
_symmetry_space_group_name_Hall 'P 4ab 2ab'
_symmetry_space_group_name_H-M 'P 4 21 2'
_atom_sites_solution_hydrogens geom
_atom_sites_solution_primary direct
_atom_sites_solution_secondary difmap
_audit_creation_method SHELXL-97
_cell_angle_alpha 90.00
_cell_angle_beta 90.00
_cell_angle_gamma 90.00
_cell_formula_units_Z 4
_cell_length_a 18.044(6)
_cell_length_b 18.044(6)
_cell_length_c 19.407(8)
_cell_measurement_temperature 296(2)
_cell_volume 6319(4)
_computing_cell_refinement 'Bruker SMART'
_computing_data_collection 'Bruker SMART'
_computing_data_reduction 'Bruker SMART'
_computing_molecular_graphics 'Bruker SHELXTL'
_computing_publication_material 'Bruker SHELXTL'
_computing_structure_refinement 'SHELXL-97 (Sheldrick, 1997)'
_computing_structure_solution 'SHELXS-97 (Sheldrick, 1990)'
_diffrn_ambient_temperature 296(2)
_diffrn_measured_fraction_theta_full 0.986
_diffrn_measured_fraction_theta_max 0.986
_diffrn_measurement_device_type 'CCD area detector'
_diffrn_measurement_method 'phi and omega scans'
_diffrn_radiation_monochromator graphite
_diffrn_radiation_source 'fine-focus sealed tube'
_diffrn_radiation_type MoK\a
_diffrn_radiation_wavelength 0.71073
_diffrn_reflns_av_R_equivalents 0.1288
_diffrn_reflns_av_sigmaI/netI 0.0970
_diffrn_reflns_limit_h_max 21
_diffrn_reflns_limit_h_min -24
_diffrn_reflns_limit_k_max 24
_diffrn_reflns_limit_k_min -19
_diffrn_reflns_limit_l_max 25
_diffrn_reflns_limit_l_min -25
_diffrn_reflns_number 37876
_diffrn_reflns_theta_full 28.39
_diffrn_reflns_theta_max 28.39
_diffrn_reflns_theta_min 1.05
_exptl_absorpt_coefficient_mu 2.098
_exptl_absorpt_correction_T_max 0.568
_exptl_absorpt_correction_T_min 0.505
_exptl_absorpt_correction_type multi-scan
_exptl_absorpt_process_details 'Bruker SMART'
_exptl_crystal_colour orange
_exptl_crystal_density_diffrn 1.981
_exptl_crystal_density_method 'not measured'
_exptl_crystal_description needle
_exptl_crystal_F_000 3632
_exptl_crystal_size_max 0.33
_exptl_crystal_size_mid 0.30
_exptl_crystal_size_min 0.27
_refine_diff_density_max 3.017
_refine_diff_density_min -1.528
_refine_diff_density_rms 0.253
_refine_ls_abs_structure_details 'Flack H D (1983), Acta Cryst. A39, 876-881'
_refine_ls_abs_structure_Flack -0.09(7)
_refine_ls_extinction_method none
_refine_ls_goodness_of_fit_ref 1.040
_refine_ls_hydrogen_treatment constr
_refine_ls_matrix_type full
_refine_ls_number_parameters 351
_refine_ls_number_reflns 7813
_refine_ls_number_restraints 564
_refine_ls_restrained_S_all 1.034
_refine_ls_R_factor_all 0.1065
_refine_ls_R_factor_gt 0.0664
_refine_ls_shift/su_max 0.001
_refine_ls_shift/su_mean 0.000
_refine_ls_structure_factor_coef Fsqd
_refine_ls_weighting_details 'calc w=1/[\s^2^(Fo^2^)+(0.1145P)^2^+6.7254P] where P=(Fo^2^+2Fc^2^)/3'
_refine_ls_weighting_scheme calc
_refine_ls_wR_factor_gt 0.1717
_refine_ls_wR_factor_ref 0.2022
_reflns_number_gt 5453
_reflns_number_total 7813
_reflns_threshold_expression >2sigma(I)
_cod_data_source_file c3ce40773j.txt
_cod_data_source_block 1
_cod_depositor_comments
;
The following automatic conversions were performed:

'_chemical_absolute_configuration' value ' ad ' changed to 'ad'
according to /home/saulius/struct/CIF-dictionaries/cif_core.dic
dictionary named 'cif_core.dic' version 2.4.2 from
2011-04-26.

'_exptl_absorpt_correction_type' value 'Multi-scan'
changed to 'multi-scan' according to
/home/saulius/struct/CIF-dictionaries/cif_core.dic dictionary named
'cif_core.dic' version 2.4.2 from 2011-04-26.

Automatic conversion script
Id: cif_fix_values 1891 2012-01-12 08:04:46Z andrius 

2018-06-27
Z value and formula fixed to values more according to usual
chemical conventions.                 miguel
;
_cod_original_formula_sum C48H140Cl4N16O56Pd12S16
_cod_original_formula_weight 3769.59
_cod_original_formula_units_Z 2
_cod_original_sg_symbol_Hall P4ab2ab
_cod_original_sg_symbol_H-M P4212
_cod_database_code 7210330

loop_
_symmetry_equiv_pos_as_xyz
'x, y, z'
'-y+1/2, x+1/2, z'
'-x, -y, z'
'y+1/2, -x+1/2, z'
'x+1/2, -y+1/2, -z'
'y, x, -z'
'-x+1/2, y+1/2, -z'
'-y, -x, -z'

loop_
_atom_site_label
_atom_site_type_symbol
_atom_site_fract_x
_atom_site_fract_y
_atom_site_fract_z
_atom_site_U_iso_or_equiv
_atom_site_adp_type
_atom_site_occupancy
_atom_site_symmetry_multiplicity
_atom_site_calc_flag
_atom_site_refinement_flags
Pd5 Pd 0.5000 1.0000 0.47303(8) 0.0204(3) Uani 1 4 d S
Pd4 Pd 0.5000 1.0000 0.29814(8) 0.0198(3) Uani 1 4 d S
Pd6 Pd 0.56844(4) 0.82441(4) 0.38929(5) 0.02568(19) Uani 1 1 d .
Pd1 Pd 1.0000 0.5000 0.19178(8) 0.0223(3) Uani 1 4 d S
Pd2 Pd 1.0000 0.5000 0.02501(8) 0.0224(3) Uani 1 4 d S
Pd3 Pd 0.90075(5) 0.66609(4) 0.10969(5) 0.0295(2) Uani 1 1 d .
S3 S 0.48256(15) 0.87117(14) 0.46312(14) 0.0248(5) Uani 1 1 d U
S4 S 0.50583(16) 0.87058(14) 0.29752(12) 0.0241(5) Uani 1 1 d U
S1 S 0.89938(17) 0.58118(16) 0.19560(14) 0.0293(6) Uani 1 1 d U
S2 S 0.89594(16) 0.57776(16) 0.02613(15) 0.0313(6) Uani 1 1 d U
Cl1 Cl 0.5000 0.0000 0.1394(3) 0.0370(13) Uani 1 4 d S
Cl2 Cl 0.0000 0.5000 0.3718(3) 0.0433(15) Uani 1 4 d S
Cl3 Cl 0.2909(3) 0.2909(3) 0.0000 0.0668(16) Uani 1 2 d S
N3 N 0.6185(7) 0.7758(6) 0.4754(5) 0.045(2) Uani 1 1 d U
H1C H 0.6094 0.7267 0.4744 0.054 Uiso 1 1 calc R
H1D H 0.6678 0.7821 0.4721 0.054 Uiso 1 1 calc R
N4 N 0.6421(6) 0.7772(6) 0.3171(5) 0.037(2) Uani 1 1 d U
H2B H 0.6830 0.8055 0.3139 0.044 Uiso 1 1 calc R
H2C H 0.6560 0.7319 0.3318 0.044 Uiso 1 1 calc R
N1 N 0.8961(7) 0.7461(6) 0.1874(5) 0.038(2) Uani 1 1 d U
H3A H 0.9406 0.7683 0.1912 0.045 Uiso 1 1 calc R
H3B H 0.8626 0.7810 0.1758 0.045 Uiso 1 1 calc R
N2 N 0.8934(7) 0.7417(6) 0.0297(5) 0.042(2) Uani 1 1 d U
H4C H 0.8454 0.7528 0.0225 0.051 Uiso 1 1 calc R
H4D H 0.9168 0.7837 0.0421 0.051 Uiso 1 1 calc R
O6 O 0.6520(6) 0.7008(5) 0.5916(5) 0.052(2) Uani 1 1 d U
O7 O 0.7261(6) 0.7668(6) 0.1959(4) 0.056(3) Uani 1 1 d U
O8 O 0.6306(6) 0.7260(5) 0.1383(4) 0.051(2) Uani 1 1 d U
H4 H 0.6626 0.7159 0.1097 0.061 Uiso 1 1 calc R
O1 O 0.9231(8) 0.8172(8) 0.3105(6) 0.086(4) Uani 1 1 d U
O2 O 0.8522(8) 0.7457(7) 0.3704(6) 0.084(4) Uani 1 1 d U
O3 O 0.8712(7) 0.8211(6) -0.0896(5) 0.064(3) Uani 1 1 d U
O4 O 0.9422(6) 0.7447(6) -0.1510(5) 0.065(3) Uani 1 1 d U
H8 H 0.9325 0.7742 -0.1818 0.078 Uiso 1 1 calc R
C8 C 0.5106(7) 0.8258(7) 0.5399(5) 0.033(2) Uani 1 1 d U
H1A H 0.5007 0.8587 0.5784 0.040 Uiso 1 1 d R
H1B H 0.4810 0.7815 0.5463 0.040 Uiso 1 1 d R
C7 C 0.5939(7) 0.8048(7) 0.5408(5) 0.031(2) Uani 1 1 d U
H2A H 0.6215 0.8508 0.5486 0.037 Uiso 1 1 calc R
C9 C 0.6139(8) 0.7527(7) 0.5996(6) 0.039(3) Uani 1 1 d U
C11 C 0.5700(7) 0.8445(6) 0.2300(5) 0.030(2) Uani 1 1 d U
H4A H 0.5437 0.8404 0.1865 0.036 Uiso 1 1 calc R
H4B H 0.6077 0.8825 0.2250 0.036 Uiso 1 1 calc R
C10 C 0.6067(7) 0.7705(7) 0.2472(5) 0.032(2) Uani 1 1 d U
H5A H 0.5685 0.7318 0.2489 0.038 Uiso 1 1 calc R
C12 C 0.6611(7) 0.7517(7) 0.1923(6) 0.036(3) Uani 1 1 d U
C2 C 0.9198(7) 0.6441(7) 0.2655(6) 0.036(2) Uani 1 1 d U
H7A H 0.9064 0.6217 0.3092 0.043 Uiso 1 1 calc R
H7B H 0.9724 0.6553 0.2664 0.043 Uiso 1 1 calc R
C1 C 0.8756(8) 0.7139(7) 0.2540(6) 0.037(2) Uani 1 1 d U
H8A H 0.8232 0.6999 0.2515 0.045 Uiso 1 1 calc R
C3 C 0.8846(10) 0.7650(9) 0.3154(8) 0.052(3) Uani 1 1 d U
C4 C 0.8968(8) 0.6375(7) -0.0496(6) 0.044(3) Uani 1 1 d U
H10A H 0.9274 0.6149 -0.0849 0.053 Uiso 1 1 calc R
H10B H 0.8468 0.6413 -0.0676 0.053 Uiso 1 1 calc R
C5 C 0.9257(8) 0.7145(7) -0.0346(6) 0.041(3) Uani 1 1 d U
H11A H 0.9794 0.7111 -0.0283 0.049 Uiso 1 1 calc R
C6 C 0.9110(8) 0.7661(7) -0.0940(6) 0.042(3) Uani 1 1 d U
O9 O 0.8141(5) 0.8141(5) 0.5000 0.051(2) Uani 1 2 d SU
O11 O 0.9412(13) 0.8324(15) 0.7465(12) 0.179(9) Uani 1 1 d U
O5 O 0.5802(6) 0.7696(6) 0.6585(4) 0.052(3) Uani 1 1 d U
H5 H 0.5928 0.7400 0.6883 0.078 Uiso 1 1 calc R
O10 O 0.0961(9) 0.8306(9) 0.2487(8) 0.114(5) Uani 1 1 d U
O12 O 0.0523(13) 0.7869(13) 0.1115(13) 0.171(7) Uani 1 1 d U
O13 O 0.0000 0.0000 0.772(2) 0.251(19) Uani 1 2 d S
O14 O 0.7591(10) 0.8766(10) 0.3734(9) 0.121(4) Uani 1 1 d U
O15 O 0.5175(10) 0.6333(10) 0.4542(9) 0.128(5) Uani 1 1 d U

loop_
_atom_site_aniso_label
_atom_site_aniso_U_11
_atom_site_aniso_U_22
_atom_site_aniso_U_33
_atom_site_aniso_U_23
_atom_site_aniso_U_13
_atom_site_aniso_U_12
Pd5 0.0192(5) 0.0192(5) 0.0227(7) 0.000 0.000 0.000
Pd4 0.0191(5) 0.0191(5) 0.0211(7) 0.000 0.000 0.000
Pd6 0.0303(4) 0.0259(4) 0.0209(4) 0.0002(4) -0.0007(4) 0.0080(3)
Pd1 0.0207(5) 0.0207(5) 0.0254(8) 0.000 0.000 0.000
Pd2 0.0211(5) 0.0211(5) 0.0250(8) 0.000 0.000 0.000
Pd3 0.0361(4) 0.0259(4) 0.0265(4) -0.0006(4) -0.0001(4) 0.0060(3)
S3 0.0260(14) 0.0209(12) 0.0276(12) -0.0018(10) 0.0015(10) 0.0014(10)
S4 0.0254(13) 0.0232(12) 0.0235(12) 0.0001(9) -0.0037(11) 0.0048(11)
S1 0.0279(14) 0.0267(15) 0.0332(14) 0.0016(11) 0.0032(11) 0.0051(12)
S2 0.0297(15) 0.0286(15) 0.0357(14) -0.0047(11) -0.0024(12) 0.0055(13)
Cl1 0.042(2) 0.042(2) 0.028(3) 0.000 0.000 0.000
Cl2 0.046(2) 0.046(2) 0.037(3) 0.000 0.000 0.000
Cl3 0.082(3) 0.082(3) 0.037(3) 0.0138(19) -0.0138(19) -0.001(3)
N3 0.047(5) 0.046(5) 0.041(5) 0.005(4) 0.009(4) 0.021(4)
N4 0.043(5) 0.041(5) 0.026(4) -0.002(4) 0.004(4) 0.022(4)
N1 0.056(5) 0.033(5) 0.023(4) -0.002(4) 0.005(4) 0.006(4)
N2 0.070(6) 0.034(5) 0.023(4) 0.001(4) 0.003(4) 0.009(5)
O6 0.068(6) 0.053(6) 0.037(5) 0.003(4) 0.001(4) 0.022(5)
O7 0.051(6) 0.067(7) 0.048(5) 0.004(5) 0.014(4) 0.012(5)
O8 0.057(6) 0.063(6) 0.032(4) -0.009(4) 0.011(4) 0.013(5)
O1 0.110(9) 0.083(8) 0.065(7) -0.026(6) 0.008(7) -0.021(7)
O2 0.112(9) 0.077(7) 0.062(7) -0.012(6) 0.032(6) 0.007(7)
O3 0.087(7) 0.065(6) 0.041(5) 0.023(5) 0.023(5) 0.040(6)
O4 0.090(8) 0.068(7) 0.037(5) 0.015(5) 0.020(5) 0.041(6)
C8 0.035(5) 0.034(5) 0.031(5) 0.001(4) 0.005(4) 0.009(5)
C7 0.039(5) 0.033(5) 0.020(4) 0.004(4) -0.003(4) 0.003(4)
C9 0.051(6) 0.033(5) 0.033(6) -0.002(5) -0.002(5) 0.017(5)
C11 0.039(5) 0.025(5) 0.025(5) 0.004(4) -0.002(4) 0.001(4)
C10 0.034(5) 0.038(5) 0.024(5) -0.004(4) -0.003(4) 0.013(4)
C12 0.029(6) 0.044(6) 0.035(5) 0.004(5) 0.003(4) 0.015(5)
C2 0.040(6) 0.040(6) 0.028(5) 0.000(4) -0.004(4) 0.009(5)
C1 0.045(6) 0.032(5) 0.035(5) 0.001(5) 0.003(5) 0.008(5)
C3 0.067(7) 0.044(6) 0.043(6) -0.008(5) 0.017(6) 0.004(6)
C4 0.062(7) 0.045(6) 0.027(5) -0.013(5) -0.008(5) 0.015(5)
C5 0.058(6) 0.042(6) 0.023(5) 0.000(5) 0.005(5) 0.010(5)
C6 0.059(7) 0.040(6) 0.028(6) -0.002(5) 0.002(5) 0.020(6)
O9 0.052(2) 0.052(2) 0.048(3) -0.0023(14) 0.0023(14) 0.0023(19)
O11 0.179(9) 0.180(9) 0.179(9) 0.001(2) 0.001(2) 0.001(2)
O5 0.064(6) 0.070(6) 0.022(4) 0.004(4) 0.006(4) 0.017(5)
O10 0.114(5) 0.114(5) 0.114(5) 0.002(2) 0.002(2) -0.002(2)
O12 0.171(7) 0.171(7) 0.172(7) 0.000(2) -0.001(2) -0.001(2)
O13 0.29(5) 0.072(19) 0.39(5) 0.000 0.000 -0.06(2)
O14 0.117(8) 0.123(8) 0.123(8) 0.001(7) -0.002(7) 0.014(7)
O15 0.112(10) 0.109(10) 0.162(11) 0.003(9) -0.013(10) -0.014(9)

loop_
_atom_type_symbol
_atom_type_description
_atom_type_scat_dispersion_real
_atom_type_scat_dispersion_imag
_atom_type_scat_source
C C 0.0033 0.0016 'International Tables Vol C Tables 4.2.6.8 and 6.1.1.4'
H H 0.0000 0.0000 'International Tables Vol C Tables 4.2.6.8 and 6.1.1.4'
Cl Cl 0.1484 0.1585 'International Tables Vol C Tables 4.2.6.8 and 6.1.1.4'
N N 0.0061 0.0033 'International Tables Vol C Tables 4.2.6.8 and 6.1.1.4'
O O 0.0106 0.0060 'International Tables Vol C Tables 4.2.6.8 and 6.1.1.4'
Pd Pd -0.9988 1.0072 'International Tables Vol C Tables 4.2.6.8 and 6.1.1.4'
S S 0.1246 0.1234 'International Tables Vol C Tables 4.2.6.8 and 6.1.1.4'

loop_
_geom_angle_atom_site_label_1
_geom_angle_atom_site_label_2
_geom_angle_atom_site_label_3
_geom_angle
_geom_angle_site_symmetry_1
_geom_angle_site_symmetry_3
S3 Pd5 S3 170.63(15) 3_675 .
S3 Pd5 S3 89.618(12) 3_675 4_465
S3 Pd5 S3 89.617(13) . 4_465
S3 Pd5 S3 89.618(13) 3_675 2_655
S3 Pd5 S3 89.617(12) . 2_655
S3 Pd5 S3 170.63(15) 4_465 2_655
S4 Pd4 S4 179.42(14) 2_655 4_465
S4 Pd4 S4 89.999(1) 2_655 .
S4 Pd4 S4 89.998(1) 4_465 .
S4 Pd4 S4 89.999(1) 2_655 3_675
S4 Pd4 S4 89.999(1) 4_465 3_675
S4 Pd4 S4 179.42(14) . 3_675
N3 Pd6 N4 95.1(4) . .
N3 Pd6 S4 175.1(4) . .
N4 Pd6 S4 86.6(3) . .
N3 Pd6 S3 86.9(3) . .
N4 Pd6 S3 176.0(3) . .
S4 Pd6 S3 91.09(10) . .
S1 Pd1 S1 176.36(16) 2_645 4_565
S1 Pd1 S1 89.942(5) 2_645 3_765
S1 Pd1 S1 89.942(5) 4_565 3_765
S1 Pd1 S1 89.942(5) 2_645 .
S1 Pd1 S1 89.942(5) 4_565 .
S1 Pd1 S1 176.36(16) 3_765 .
S1 Pd1 Pd2 91.82(8) 2_645 .
S1 Pd1 Pd2 91.82(8) 4_565 .
S1 Pd1 Pd2 91.82(8) 3_765 .
S1 Pd1 Pd2 91.82(8) . .
S2 Pd2 S2 89.995(2) 4_565 3_765
S2 Pd2 S2 178.94(17) 4_565 2_645
S2 Pd2 S2 89.995(2) 3_765 2_645
S2 Pd2 S2 89.995(2) 4_565 .
S2 Pd2 S2 178.94(17) 3_765 .
S2 Pd2 S2 89.995(2) 2_645 .
S2 Pd2 Pd1 89.47(8) 4_565 .
S2 Pd2 Pd1 89.47(8) 3_765 .
S2 Pd2 Pd1 89.47(8) 2_645 .
S2 Pd2 Pd1 89.47(8) . .
N2 Pd3 N1 94.8(4) . .
N2 Pd3 S1 175.5(4) . .
N1 Pd3 S1 86.3(3) . .
N2 Pd3 S2 85.7(3) . .
N1 Pd3 S2 175.4(3) . .
S1 Pd3 S2 92.89(10) . .
C8 S3 Pd6 99.4(4) . .
C8 S3 Pd5 110.4(4) . .
Pd6 S3 Pd5 109.09(11) . .
C11 S4 Pd6 98.9(4) . .
C11 S4 Pd4 107.0(4) . .
Pd6 S4 Pd4 112.67(11) . .
C2 S1 Pd3 97.2(4) . .
C2 S1 Pd1 105.0(4) . .
Pd3 S1 Pd1 113.13(12) . .
C4 S2 Pd3 99.2(4) . .
C4 S2 Pd2 109.9(5) . .
Pd3 S2 Pd2 113.29(13) . .
C7 N3 Pd6 114.7(7) . .
C7 N3 H1C 108.6 . .
Pd6 N3 H1C 108.6 . .
C7 N3 H1D 108.6 . .
Pd6 N3 H1D 108.6 . .
H1C N3 H1D 107.6 . .
C10 N4 Pd6 111.3(7) . .
C10 N4 H2B 109.4 . .
Pd6 N4 H2B 109.4 . .
C10 N4 H2C 109.4 . .
Pd6 N4 H2C 109.4 . .
H2B N4 H2C 108.0 . .
C1 N1 Pd3 111.9(8) . .
C1 N1 H3A 109.2 . .
Pd3 N1 H3A 109.2 . .
C1 N1 H3B 109.2 . .
Pd3 N1 H3B 109.2 . .
H3A N1 H3B 107.9 . .
C5 N2 Pd3 113.1(8) . .
C5 N2 H4C 109.0 . .
Pd3 N2 H4C 109.0 . .
C5 N2 H4D 109.0 . .
Pd3 N2 H4D 109.0 . .
H4C N2 H4D 107.8 . .
C12 O8 H4 109.5 . .
C6 O4 H8 109.5 . .
C7 C8 S3 113.5(8) . .
C7 C8 H1A 108.6 . .
S3 C8 H1A 108.3 . .
C7 C8 H1B 109.3 . .
S3 C8 H1B 109.4 . .
H1A C8 H1B 107.8 . .
N3 C7 C9 111.3(10) . .
N3 C7 C8 112.1(9) . .
C9 C7 C8 112.9(10) . .
N3 C7 H2A 106.7 . .
C9 C7 H2A 106.7 . .
C8 C7 H2A 106.7 . .
O6 C9 O5 124.3(12) . .
O6 C9 C7 122.3(12) . .
O5 C9 C7 113.3(10) . .
C10 C11 S4 110.2(7) . .
C10 C11 H4A 109.6 . .
S4 C11 H4A 109.6 . .
C10 C11 H4B 109.6 . .
S4 C11 H4B 109.6 . .
H4A C11 H4B 108.1 . .
C12 C10 N4 112.5(10) . .
C12 C10 C11 109.1(10) . .
N4 C10 C11 108.2(9) . .
C12 C10 H5A 109.0 . .
N4 C10 H5A 109.0 . .
C11 C10 H5A 109.0 . .
O7 C12 O8 123.4(12) . .
O7 C12 C10 123.4(12) . .
O8 C12 C10 112.8(11) . .
C1 C2 S1 107.8(8) . .
C1 C2 H7A 110.1 . .
S1 C2 H7A 110.1 . .
C1 C2 H7B 110.1 . .
S1 C2 H7B 110.1 . .
H7A C2 H7B 108.5 . .
N1 C1 C2 109.2(10) . .
N1 C1 C3 115.2(11) . .
C2 C1 C3 109.6(11) . .
N1 C1 H8A 107.5 . .
C2 C1 H8A 107.5 . .
C3 C1 H8A 107.5 . .
O1 C3 O2 124.2(15) . .
O1 C3 C1 119.2(13) . .
O2 C3 C1 116.4(14) . .
C5 C4 S2 113.0(8) . .
C5 C4 H10A 109.0 . .
S2 C4 H10A 109.0 . .
C5 C4 H10B 109.0 . .
S2 C4 H10B 109.0 . .
H10A C4 H10B 107.8 . .
N2 C5 C6 112.0(10) . .
N2 C5 C4 109.6(11) . .
C6 C5 C4 111.2(11) . .
N2 C5 H11A 108.0 . .
C6 C5 H11A 108.0 . .
C4 C5 H11A 108.0 . .
O3 C6 O4 123.7(12) . .
O3 C6 C5 123.3(11) . .
O4 C6 C5 112.9(10) . .
C9 O5 H5 109.5 . .

loop_
_geom_bond_atom_site_label_1
_geom_bond_atom_site_label_2
_geom_bond_distance
_geom_bond_site_symmetry_2
Pd5 S3 2.354(3) 3_675
Pd5 S3 2.354(3) .
Pd5 S3 2.354(3) 4_465
Pd5 S3 2.354(3) 2_655
Pd4 S4 2.338(3) 2_655
Pd4 S4 2.338(3) 4_465
Pd4 S4 2.338(3) .
Pd4 S4 2.338(3) 3_675
Pd6 N3 2.091(10) .
Pd6 N4 2.111(9) .
Pd6 S4 2.268(3) .
Pd6 S3 2.273(3) .
Pd1 S1 2.334(3) 2_645
Pd1 S1 2.334(3) 4_565
Pd1 S1 2.334(3) 3_765
Pd1 S1 2.334(3) .
Pd1 Pd2 3.236(2) .
Pd2 S2 2.344(3) 4_565
Pd2 S2 2.344(3) 3_765
Pd2 S2 2.344(3) 2_645
Pd2 S2 2.344(3) .
Pd3 N2 2.072(10) .
Pd3 N1 2.090(10) .
Pd3 S1 2.264(3) .
Pd3 S2 2.276(3) .
S3 C8 1.774(11) .
S4 C11 1.812(11) .
S1 C2 1.807(12) .
S2 C4 1.822(13) .
N3 C7 1.443(15) .
N3 H1C 0.9000 .
N3 H1D 0.9000 .
N4 C10 1.504(14) .
N4 H2B 0.9000 .
N4 H2C 0.9000 .
N1 C1 1.464(15) .
N1 H3A 0.9000 .
N1 H3B 0.9000 .
N2 C5 1.462(15) .
N2 H4C 0.9000 .
N2 H4D 0.9000 .
O6 C9 1.173(14) .
O7 C12 1.204(16) .
O8 C12 1.273(15) .
O8 H4 0.8200 .
O1 C3 1.173(19) .
O2 C3 1.268(17) .
O3 C6 1.227(15) .
O4 C6 1.300(14) .
O4 H8 0.8200 .
C8 C7 1.551(16) .
C8 H1A 0.9699 .
C8 H1B 0.9701 .
C7 C9 1.521(16) .
C7 H2A 0.9800 .
C9 O5 1.329(15) .
C11 C10 1.527(15) .
C11 H4A 0.9700 .
C11 H4B 0.9700 .
C10 C12 1.489(15) .
C10 H5A 0.9800 .
C2 C1 1.509(16) .
C2 H7A 0.9700 .
C2 H7B 0.9700 .
C1 C3 1.514(19) .
C1 H8A 0.9800 .
C4 C5 1.511(19) .
C4 H10A 0.9700 .
C4 H10B 0.9700 .
C5 C6 1.506(17) .
C5 H11A 0.9800 .
O5 H5 0.8200 .
